data_2221391
loop_
_publ_author_name
'Wang, De-Cai'
'Mi, Shan'
'Xu, Wei'
'Jiang, Liang'
'Huang, Xin-Ming'

_publ_section_title
;
 1<i>H</i>-Benzimidazole-2(3<i>H</i>)-thione
;
_journal_coeditor_code HK2638
_journal_issue 4
_journal_name_full 'Acta Crystallographica Section E'
_journal_page_first o756
_journal_paper_doi 10.1107/S1600536809008058
_journal_volume 65
_journal_year 2009
_chemical_formula_iupac 'C7 H6 N2 S'
_chemical_formula_moiety 'C7 H6 N2 S'
_chemical_formula_sum 'C7 H6 N2 S'
_chemical_formula_weight 150.21
_chemical_name_systematic
;
1<i>H</i>-Benzimidazole-2(3<i>H</i>)-thione
;
_space_group_IT_number 11
_symmetry_cell_setting monoclinic
_symmetry_space_group_name_Hall '-P 2yb'
_symmetry_space_group_name_H-M 'P 1 21/m 1'
_atom_sites_solution_hydrogens geom
_atom_sites_solution_primary direct
_atom_sites_solution_secondary difmap
_audit_creation_method SHELXL-97
_cell_angle_alpha 90.00
_cell_angle_beta 91.76(3)
_cell_angle_gamma 90.00
_cell_formula_units_Z 2
_cell_length_a 4.9150(10)
_cell_length_b 8.5590(17)
_cell_length_c 8.2920(17)
_cell_measurement_reflns_used 25
_cell_measurement_temperature 294(2)
_cell_measurement_theta_max 14
_cell_measurement_theta_min 10
_cell_volume 348.66(12)
_computing_cell_refinement 'CAD-4 Software (Enraf--Nonius, 1989)'
_computing_data_collection 'CAD-4 Software (Enraf--Nonius, 1989)'
_computing_data_reduction 'XCAD4 (Harms & Wocadlo, 1995)'
_computing_molecular_graphics 'ORTEP-3 for Windows (Farrugia, 1997) and PLATON (Spek, 2009)'
_computing_publication_material 'SHELXTL (Sheldrick, 2008)'
_computing_structure_refinement 'SHELXL97 (Sheldrick, 2008)'
_computing_structure_solution 'SHELXS97 (Sheldrick, 2008)'
_diffrn_ambient_temperature 294(2)
_diffrn_measured_fraction_theta_full 1.000
_diffrn_measured_fraction_theta_max 1.000
_diffrn_measurement_device_type 'Enraf--Nonius CAD-4'
_diffrn_measurement_method \w/2\q
_diffrn_radiation_monochromator graphite
_diffrn_radiation_source 'fine-focus sealed tube'
_diffrn_radiation_type MoK\a
_diffrn_radiation_wavelength 0.71073
_diffrn_reflns_av_R_equivalents 0.0440
_diffrn_reflns_av_sigmaI/netI 0.0313
_diffrn_reflns_limit_h_max 6
_diffrn_reflns_limit_h_min 0
_diffrn_reflns_limit_k_max 10
_diffrn_reflns_limit_k_min 0
_diffrn_reflns_limit_l_max 10
_diffrn_reflns_limit_l_min -10
_diffrn_reflns_number 903
_diffrn_reflns_theta_full 26.98
_diffrn_reflns_theta_max 26.98
_diffrn_reflns_theta_min 2.46
_diffrn_standards_decay_% 1
_diffrn_standards_interval_time 120
_diffrn_standards_number 3
_exptl_absorpt_coefficient_mu 0.376
_exptl_absorpt_correction_T_max 0.9634
_exptl_absorpt_correction_T_min 0.8956
_exptl_absorpt_correction_type psi-scan
_exptl_absorpt_process_details '(North <i>et al.</i>,  1968)'
_exptl_crystal_colour colorless
_exptl_crystal_density_diffrn 1.431
_exptl_crystal_density_method 'not measured'
_exptl_crystal_description block
_exptl_crystal_F_000 156
_exptl_crystal_size_max 0.30
_exptl_crystal_size_mid 0.20
_exptl_crystal_size_min 0.10
_refine_diff_density_max 0.366
_refine_diff_density_min -0.264
_refine_ls_extinction_method none
_refine_ls_goodness_of_fit_ref 1.002
_refine_ls_hydrogen_treatment constr
_refine_ls_matrix_type full
_refine_ls_number_parameters 45
_refine_ls_number_reflns 813
_refine_ls_number_restraints 0
_refine_ls_restrained_S_all 1.002
_refine_ls_R_factor_all 0.0619
_refine_ls_R_factor_gt 0.0486
_refine_ls_shift/su_max 0.000
_refine_ls_shift/su_mean 0.000
_refine_ls_structure_factor_coef Fsqd
_refine_ls_weighting_details 'calc w=1/[\s^2^(Fo^2^)+(0.1P)^2^+0.059P] where P=(Fo^2^+2Fc^2^)/3'
_refine_ls_weighting_scheme calc
_refine_ls_wR_factor_gt 0.1393
_refine_ls_wR_factor_ref 0.1519
_reflns_number_gt 647
_reflns_number_total 813
_reflns_threshold_expression I>2\s(I)
_cod_data_source_file hk2638.cif
_cod_data_source_block I
_cod_original_sg_symbol_H-M 'P 21/m'
_cod_database_code 2221391
_cod_database_fobs_code 2221391

loop_
_symmetry_equiv_pos_as_xyz
'x, y, z'
'-x, y+1/2, -z'
'-x, -y, -z'
'x, -y-1/2, z'

loop_
_atom_site_type_symbol
_atom_site_label
_atom_site_fract_x
_atom_site_fract_y
_atom_site_fract_z
_atom_site_U_iso_or_equiv
_atom_site_adp_type
_atom_site_calc_flag
_atom_site_refinement_flags
_atom_site_occupancy
_atom_site_disorder_assembly
_atom_site_disorder_group
S S 0.06322(19) 0.2500 0.88609(10) 0.0510(3) Uani d S 1 . .
N N -0.2841(4) 0.1239(2) 1.1022(2) 0.0465(5) Uani d . 1 . .
H H0A -0.2505 0.0281 1.0783 0.056 Uiso calc R 1 . .
C C1 -0.7826(5) 0.1687(4) 1.4250(3) 0.0644(7) Uani d . 1 . .
H H1A -0.8914 0.1154 1.4964 0.077 Uiso calc R 1 . .
C C2 -0.6229(5) 0.0844(3) 1.3201(3) 0.0561(7) Uani d . 1 . .
H H2A -0.6243 -0.0242 1.3195 0.067 Uiso calc R 1 . .
C C3 -0.4611(4) 0.1684(3) 1.2162(3) 0.0437(5) Uani d . 1 . .
C C4 -0.1646(7) 0.2500 1.0292(4) 0.047 Uani d S 1 . .

loop_
_atom_site_aniso_label
_atom_site_aniso_U_11
_atom_site_aniso_U_22
_atom_site_aniso_U_33
_atom_site_aniso_U_12
_atom_site_aniso_U_13
_atom_site_aniso_U_23
S 0.0671(6) 0.0270(5) 0.0588(6) 0.000 0.0015(4) 0.000
N 0.0585(11) 0.0227(9) 0.0578(12) -0.0010(8) -0.0061(9) 0.0009(8)
C1 0.0621(14) 0.0558(17) 0.0755(18) -0.0084(13) 0.0082(13) 0.0065(14)
C2 0.0681(15) 0.0359(13) 0.0640(16) -0.0047(12) -0.0032(13) 0.0047(11)
C3 0.0484(11) 0.0302(12) 0.0519(13) 0.0009(9) -0.0094(9) -0.0003(9)
C4 0.057 0.029 0.054 0.000 -0.019 0.000

loop_
_atom_type_symbol
_atom_type_description
_atom_type_scat_dispersion_real
_atom_type_scat_dispersion_imag
_atom_type_scat_source
C C 0.0033 0.0016 'International Tables Vol C Tables 4.2.6.8 and 6.1.1.4'
H H 0.0000 0.0000 'International Tables Vol C Tables 4.2.6.8 and 6.1.1.4'
N N 0.0061 0.0033 'International Tables Vol C Tables 4.2.6.8 and 6.1.1.4'
S S 0.1246 0.1234 'International Tables Vol C Tables 4.2.6.8 and 6.1.1.4'

loop_
_geom_angle_atom_site_label_1
_geom_angle_atom_site_label_2
_geom_angle_atom_site_label_3
_geom_angle_site_symmetry_1
_geom_angle_site_symmetry_3
_geom_angle
_geom_angle_publ_flag
C3 N C4 . . 112.1(2) ?
C3 N H0A . . 123.9 ?
C4 N H0A . . 123.9 ?
C2 C1 C1 . 4_565 121.24(16) ?
C2 C1 H1A . . 119.4 ?
C1 C1 H1A 4_565 . 119.4 ?
C3 C2 C1 . . 117.6(2) ?
C3 C2 H2A . . 121.2 ?
C1 C2 H2A . . 121.2 ?
N C3 C2 . . 132.6(2) ?
N C3 C3 . 4_565 106.27(12) ?
C2 C3 C3 . 4_565 121.11(15) ?
N C4 N . 4_565 103.2(3) ?
N C4 S . . 128.40(15) ?
N C4 S 4_565 . 128.40(15) ?

loop_
_geom_bond_atom_site_label_1
_geom_bond_atom_site_label_2
_geom_bond_site_symmetry_2
_geom_bond_distance
_geom_bond_publ_flag
S C4 . 1.656(4) ?
N C3 . 1.359(3) ?
N C4 . 1.378(3) ?
N H0A . 0.8600 ?
C1 C2 . 1.391(4) ?
C1 C1 4_565 1.391(6) ?
C1 H1A . 0.9300 ?
C2 C3 . 1.390(3) ?
C2 H2A . 0.9300 ?
C3 C3 4_565 1.398(4) ?
C4 N 4_565 1.378(3) ?

loop_
_geom_hbond_atom_site_label_D
_geom_hbond_atom_site_label_H
_geom_hbond_atom_site_label_A
_geom_hbond_site_symmetry_A
_geom_hbond_distance_DH
_geom_hbond_distance_HA
_geom_hbond_distance_DA
_geom_hbond_angle_DHA
N H0A S 2_547 0.86 2.57 3.3798(19) 158.00

loop_
_geom_torsion_atom_site_label_1
_geom_torsion_atom_site_label_2
_geom_torsion_atom_site_label_3
_geom_torsion_atom_site_label_4
_geom_torsion_site_symmetry_1
_geom_torsion_site_symmetry_2
_geom_torsion_site_symmetry_3
_geom_torsion_site_symmetry_4
_geom_torsion
_geom_torsion_publ_flag
C1 C1 C2 C3 4_565 . . . 0.6(3) ?
C4 N C3 C2 . . . . -179.1(2) ?
C4 N C3 C3 . . . 4_565 1.0(2) ?
C1 C2 C3 N . . . . 179.5(2) ?
C1 C2 C3 C3 . . . 4_565 -0.6(3) ?
C3 N C4 N . . . 4_565 -1.5(3) ?
C3 N C4 S . . . . 179.5(2) ?
